data_7100509
loop_
_publ_author_name
'Akiko Inagaki'
'Munetaka Akita'
'Shinichi Edure'
'Shinichi Yatsuda'

_publ_section_title
;
Highly Selective Photo-catalytic Dimerization of alpha-Methylstyrene by
Novel Palladium Complex with Photosensitizing Ruthenium(II) Polypyridyl Moiety
;
_journal_name_full 'Chemical Communications'
_journal_paper_doi 10.1039/b508013d
_journal_year 2005
_chemical_formula_sum 'C37 H37 B2 F14 N12 P Pd Ru'
_chemical_formula_weight 1175.85
_space_group_IT_number 2
_symmetry_cell_setting triclinic
_symmetry_space_group_name_Hall '-P 1'
_symmetry_space_group_name_H-M 'P -1'
_cell_angle_alpha 88.05(4)
_cell_angle_beta 71.97(4)
_cell_angle_gamma 89.15(4)
_cell_formula_units_Z 2
_cell_length_a 12.147(11)
_cell_length_b 12.263(11)
_cell_length_c 16.624(16)
_cell_measurement_temperature 213(2)
_cell_volume 2353(4)
_diffrn_ambient_temperature 213(2)
_exptl_crystal_density_diffrn 1.691
_cod_database_code 7100509

loop_
_symmetry_equiv_pos_as_xyz
'x, y, z'
'-x, -y, -z'

loop_
_atom_site_label
_atom_site_type_symbol
_atom_site_fract_x
_atom_site_fract_y
_atom_site_fract_z
_atom_site_U_iso_or_equiv
_atom_site_adp_type
_atom_site_occupancy
_atom_site_symmetry_multiplicity
_atom_site_calc_flag
_atom_site_refinement_flags
_atom_site_disorder_assembly
_atom_site_disorder_group
Pd1 Pd 0.31849(7) 0.61462(7) 0.05927(5) 0.0619(3) Uani 1 1 d . . .
Ru1 Ru 0.22836(7) 0.25390(7) 0.28743(5) 0.0556(3) Uani 1 1 d . . .
P1 P 0.6923(3) 0.2685(3) 0.3549(3) 0.0917(12) Uani 1 1 d . . .
F1 F 0.8017(7) 0.1987(8) 0.3056(7) 0.145(4) Uani 1 1 d . . .
F2 F 0.5800(10) 0.3351(10) 0.3950(9) 0.190(5) Uani 1 1 d . . .
F3 F 0.6137(9) 0.1982(9) 0.3176(8) 0.162(4) Uani 1 1 d . . .
F4 F 0.7182(9) 0.3442(10) 0.2772(8) 0.194(6) Uani 1 1 d . . .
F5 F 0.7759(11) 0.3320(11) 0.3864(8) 0.194(5) Uani 1 1 d . . .
F6 F 0.6650(10) 0.1842(13) 0.4263(8) 0.228(7) Uani 1 1 d . . .
B1 B 0.2733(16) 0.6915(14) 0.2977(9) 0.088(5) Uani 1 1 d . . .
F11 F 0.2056(7) 0.6111(6) 0.2852(5) 0.094(2) Uani 1 1 d . A .
F12 F 0.3772(12) 0.7155(9) 0.2358(8) 0.092(4) Uiso 0.667(16) 1 d P A 1
F13 F 0.2891(12) 0.6902(11) 0.3743(9) 0.107(5) Uiso 0.667(16) 1 d P A 1
F14 F 0.2013(11) 0.7958(10) 0.3025(8) 0.104(5) Uiso 0.667(16) 1 d P A 1
F12A F 0.376(3) 0.619(2) 0.310(2) 0.139(13) Uiso 0.333(16) 1 d P A 2
F13B F 0.241(3) 0.750(2) 0.362(2) 0.122(11) Uiso 0.333(16) 1 d P A 2
F14B F 0.330(2) 0.7396(19) 0.2198(16) 0.091(8) Uiso 0.333(16) 1 d P A 2
B2 B 0.8071(11) 0.6639(10) 0.0862(9) 0.054(3) Uiso 1 1 d . . .
F21 F 0.9216(11) 0.6570(9) 0.0306(8) 0.095(4) Uiso 0.627(13) 1 d P B 3
F22 F 0.817(2) 0.7666(18) 0.0863(15) 0.191(9) Uiso 0.627(13) 1 d P B 3
F23 F 0.7397(10) 0.6523(9) 0.0232(7) 0.069(3) Uiso 0.627(13) 1 d P B 3
F24 F 0.7847(14) 0.5819(14) 0.1365(12) 0.132(6) Uiso 0.627(13) 1 d P B 3
F21A F 0.8065(16) 0.5316(15) 0.0955(13) 0.077(6) Uiso 0.373(13) 1 d P B 4
F22A F 0.706(3) 0.702(2) 0.1403(18) 0.139(10) Uiso 0.373(13) 1 d P B 4
F23A F 0.854(3) 0.682(3) 0.149(2) 0.177(14) Uiso 0.373(13) 1 d P B 4
F24A F 0.794(6) 0.650(5) 0.028(4) 0.29(3) Uiso 0.373(13) 1 d P B 4
N1 N 0.1734(8) 0.3400(7) 0.3996(5) 0.062(2) Uani 1 1 d . . .
N2 N 0.0828(7) 0.1664(7) 0.3562(6) 0.060(2) Uani 1 1 d . . .
N3 N 0.3239(7) 0.1402(7) 0.3338(6) 0.063(2) Uani 1 1 d . . .
N4 N 0.2778(8) 0.1484(6) 0.1883(5) 0.060(2) Uani 1 1 d . . .
N5 N 0.3603(7) 0.3591(7) 0.2234(5) 0.056(2) Uani 1 1 d . . .
N6 N 0.3984(7) 0.5142(7) 0.1254(5) 0.058(2) Uani 1 1 d . . .
N7 N 0.1412(7) 0.3599(7) 0.2282(5) 0.056(2) Uani 1 1 d . . .
N8 N 0.1748(8) 0.5072(7) 0.1255(5) 0.060(2) Uani 1 1 d . . .
N9 N 0.2324(9) 0.7084(8) -0.0017(6) 0.077(3) Uani 1 1 d . . .
N10 N 0.0268(15) 0.9570(14) 0.1380(11) 0.136(6) Uani 1 1 d . . .
N12 N 0.6211(13) 0.0769(13) 0.1388(9) 0.126(5) Uani 1 1 d . . .
C1 C 0.2219(11) 0.4274(10) 0.4199(8) 0.074(3) Uani 1 1 d . . .
H1 H 0.2867 0.4570 0.3796 0.050 Uiso 1 1 calc . . .
C2 C 0.1820(14) 0.4763(9) 0.4967(9) 0.084(4) Uani 1 1 d . . .
H2 H 0.2180 0.5381 0.5073 0.050 Uiso 1 1 calc . . .
C3 C 0.0893(15) 0.4328(13) 0.5566(8) 0.097(5) Uani 1 1 d . . .
H3 H 0.0617 0.4631 0.6096 0.050 Uiso 1 1 calc . . .
C4 C 0.0368(12) 0.3432(12) 0.5376(8) 0.082(4) Uani 1 1 d . . .
H4 H -0.0269 0.3128 0.5784 0.050 Uiso 1 1 calc . . .
C5 C 0.0755(9) 0.2983(9) 0.4612(7) 0.061(3) Uani 1 1 d . . .
C6 C 0.0275(9) 0.2004(9) 0.4347(7) 0.060(3) Uani 1 1 d . . .
C7 C -0.0704(11) 0.1459(11) 0.4841(8) 0.080(4) Uani 1 1 d . . .
H7 H -0.1101 0.1706 0.5376 0.050 Uiso 1 1 calc . . .
C8 C -0.1085(11) 0.0574(12) 0.4550(11) 0.094(5) Uani 1 1 d . . .
H8 H -0.1741 0.0214 0.4889 0.050 Uiso 1 1 calc . . .
C9 C -0.0528(11) 0.0202(10) 0.3772(9) 0.078(4) Uani 1 1 d . . .
H9 H -0.0785 -0.0414 0.3572 0.050 Uiso 1 1 calc . . .
C10 C 0.0436(11) 0.0771(11) 0.3284(8) 0.076(3) Uani 1 1 d . . .
H10 H 0.0829 0.0530 0.2746 0.050 Uiso 1 1 calc . . .
C11 C 0.3461(10) 0.1425(10) 0.4079(7) 0.066(3) Uani 1 1 d . . .
H11 H 0.3279 0.2052 0.4394 0.050 Uiso 1 1 calc . . .
C12 C 0.3953(11) 0.0541(11) 0.4395(8) 0.077(4) Uani 1 1 d . . .
H12 H 0.4130 0.0589 0.4898 0.050 Uiso 1 1 calc . . .
C13 C 0.4170(10) -0.0390(10) 0.3953(8) 0.074(3) Uani 1 1 d . . .
H13 H 0.4428 -0.1011 0.4178 0.050 Uiso 1 1 calc . . .
C14 C 0.4007(10) -0.0415(9) 0.3176(8) 0.071(3) Uani 1 1 d . . .
H14 H 0.4221 -0.1033 0.2854 0.050 Uiso 1 1 calc . . .
C15 C 0.3521(9) 0.0485(9) 0.2860(7) 0.060(3) Uani 1 1 d . . .
C16 C 0.3323(9) 0.0531(9) 0.2030(7) 0.064(3) Uani 1 1 d . . .
C17 C 0.3651(11) -0.0264(9) 0.1431(8) 0.082(4) Uani 1 1 d . . .
H17 H 0.3996 -0.0904 0.1553 0.050 Uiso 1 1 calc . . .
C18 C 0.3470(12) -0.0117(10) 0.0646(8) 0.078(3) Uani 1 1 d . . .
H18 H 0.3676 -0.0652 0.0243 0.050 Uiso 1 1 calc . . .
C19 C 0.2976(11) 0.0850(10) 0.0494(7) 0.074(3) Uani 1 1 d . . .
H19 H 0.2865 0.0992 -0.0028 0.050 Uiso 1 1 calc . . .
C20 C 0.2648(10) 0.1606(9) 0.1115(7) 0.067(3) Uani 1 1 d . . .
H20 H 0.2309 0.2250 0.0992 0.050 Uiso 1 1 calc . . .
C21 C 0.0268(9) 0.3615(8) 0.2331(7) 0.060(3) Uani 1 1 d . . .
H21 H -0.0242 0.3133 0.2703 0.050 Uiso 1 1 calc . . .
C22 C -0.0130(10) 0.4328(10) 0.1843(8) 0.078(4) Uani 1 1 d . . .
H22 H -0.0907 0.4331 0.1872 0.050 Uiso 1 1 calc . . .
C23 C 0.0629(10) 0.5047(10) 0.1304(8) 0.071(3) Uani 1 1 d . . .
H23 H 0.0357 0.5530 0.0965 0.050 Uiso 1 1 calc . . .
C24 C 0.2073(9) 0.4357(8) 0.1763(6) 0.052(2) Uani 1 1 d . . .
C25 C 0.3305(9) 0.4345(8) 0.1732(6) 0.054(3) Uani 1 1 d . . .
C26 C 0.4719(10) 0.3631(9) 0.2234(7) 0.066(3) Uani 1 1 d . . .
H26 H 0.4974 0.3119 0.2563 0.050 Uiso 1 1 calc . . .
C27 C 0.5468(10) 0.4383(10) 0.1777(8) 0.071(3) Uani 1 1 d . . .
H27 H 0.6230 0.4383 0.1784 0.050 Uiso 1 1 calc . . .
C28 C 0.5096(10) 0.5152(9) 0.1297(8) 0.070(3) Uani 1 1 d . . .
H28 H 0.5606 0.5689 0.0996 0.050 Uiso 1 1 calc . . .
C29 C 0.4591(11) 0.7083(9) 0.0070(8) 0.074(3) Uani 1 1 d . . .
H29A H 0.5222 0.6813 0.0254 0.050 Uiso 1 1 calc . . .
H29B H 0.4418 0.7822 0.0242 0.050 Uiso 1 1 calc . . .
H29C H 0.4802 0.7059 -0.0536 0.050 Uiso 1 1 calc . . .
C30 C 0.1789(12) 0.7571(11) -0.0329(8) 0.082(4) Uani 1 1 d . . .
C31 C 0.1061(13) 0.8250(13) -0.0736(10) 0.110(5) Uani 1 1 d . . .
H31A H 0.0340 0.8426 -0.0319 0.050 Uiso 1 1 calc . . .
H31B H 0.0912 0.7848 -0.1177 0.050 Uiso 1 1 calc . . .
H31C H 0.1463 0.8911 -0.0973 0.050 Uiso 1 1 calc . . .
C32 C 0.0229(14) 0.8794(16) 0.1720(12) 0.108(5) Uani 1 1 d . . .
C33 C 0.016(2) 0.7750(17) 0.2151(14) 0.189(11) Uani 1 1 d . . .
H33A H -0.0397 0.7788 0.2705 0.050 Uiso 1 1 calc . . .
H33B H 0.0902 0.7553 0.2201 0.050 Uiso 1 1 calc . . .
H33C H -0.0083 0.7210 0.1836 0.050 Uiso 1 1 calc . . .
N13 N 0.7200(16) 0.7740(13) 0.3893(9) 0.139(6) Uani 1 1 d . . .
C34 C 0.6601(18) 0.7119(16) 0.3813(13) 0.121(6) Uiso 1 1 d . . .
C35 C 0.587(2) 0.6311(19) 0.3714(15) 0.178(9) Uiso 1 1 d . . .
H35A H 0.5215 0.6643 0.3590 0.050 Uiso 1 1 calc . . .
H35B H 0.5602 0.5874 0.4227 0.050 Uiso 1 1 calc . . .
H35C H 0.6278 0.5857 0.3257 0.050 Uiso 1 1 calc . . .
C36 C 0.6567(14) 0.0271(14) 0.1800(10) 0.100(5) Uani 1 1 d . . .
C37 C 0.7124(14) -0.0386(13) 0.2332(12) 0.122(6) Uani 1 1 d . . .
H37A H 0.6993 -0.1147 0.2281 0.050 Uiso 1 1 calc . . .
H37B H 0.6800 -0.0189 0.2913 0.050 Uiso 1 1 calc . . .
H37C H 0.7942 -0.0247 0.2148 0.050 Uiso 1 1 calc . . .

loop_
_atom_site_aniso_label
_atom_site_aniso_U_11
_atom_site_aniso_U_22
_atom_site_aniso_U_33
_atom_site_aniso_U_23
_atom_site_aniso_U_13
_atom_site_aniso_U_12
Pd1 0.0574(6) 0.0652(5) 0.0518(6) 0.0061(4) -0.0010(4) 0.0003(5)
Ru1 0.0511(6) 0.0617(5) 0.0448(5) 0.0037(4) -0.0019(4) -0.0028(4)
P1 0.074(2) 0.104(3) 0.087(3) 0.016(2) -0.013(2) -0.006(2)
F1 0.077(6) 0.162(8) 0.168(10) 0.021(8) -0.001(6) 0.009(6)
F2 0.130(9) 0.181(10) 0.207(12) -0.041(9) 0.026(8) 0.051(8)
F3 0.116(8) 0.158(9) 0.220(13) 0.009(9) -0.060(9) -0.036(7)
F4 0.108(8) 0.233(11) 0.219(12) 0.142(10) -0.035(8) 0.002(8)
F5 0.170(11) 0.242(13) 0.189(12) -0.081(10) -0.073(10) -0.066(10)
F6 0.140(10) 0.357(18) 0.156(11) 0.157(12) -0.016(8) -0.018(11)
B1 0.108(13) 0.097(11) 0.045(8) -0.018(8) -0.001(8) -0.026(11)
F11 0.114(6) 0.082(5) 0.083(5) -0.014(4) -0.024(5) 0.002(4)
N1 0.075(6) 0.064(5) 0.047(5) 0.009(5) -0.018(5) 0.002(5)
N2 0.044(5) 0.068(6) 0.062(6) 0.013(5) -0.010(4) -0.001(5)
N3 0.051(5) 0.077(6) 0.047(5) 0.005(5) 0.005(4) -0.011(5)
N4 0.070(6) 0.056(5) 0.047(5) 0.005(4) -0.008(4) 0.000(5)
N5 0.056(6) 0.064(5) 0.040(5) -0.004(4) -0.001(4) -0.002(5)
N6 0.050(5) 0.064(5) 0.051(5) -0.003(4) -0.003(4) -0.003(4)
N7 0.051(5) 0.068(5) 0.041(5) 0.001(4) 0.000(4) -0.007(4)
N8 0.053(5) 0.058(5) 0.054(6) 0.012(4) 0.002(4) 0.012(4)
N9 0.078(7) 0.076(6) 0.075(7) 0.028(6) -0.023(6) -0.010(6)
N10 0.135(13) 0.146(13) 0.137(14) 0.023(11) -0.059(11) -0.005(12)
N12 0.127(12) 0.168(14) 0.077(10) 0.041(9) -0.025(8) -0.055(11)
C1 0.078(8) 0.076(8) 0.067(8) 0.000(7) -0.023(7) 0.017(7)
C2 0.131(12) 0.066(7) 0.061(8) -0.021(7) -0.038(9) 0.010(8)
C3 0.124(13) 0.114(11) 0.045(8) -0.006(8) -0.017(8) 0.040(10)
C4 0.081(9) 0.096(9) 0.060(8) -0.004(7) -0.011(7) 0.013(8)
C5 0.049(6) 0.066(6) 0.057(7) 0.002(6) 0.000(5) 0.009(5)
C6 0.055(6) 0.069(7) 0.048(7) 0.008(5) -0.005(5) 0.012(6)
C7 0.062(8) 0.083(8) 0.067(8) 0.010(7) 0.018(6) 0.008(7)
C8 0.048(7) 0.093(9) 0.112(12) 0.041(9) 0.011(7) -0.014(7)
C9 0.062(8) 0.078(8) 0.091(10) 0.005(8) -0.018(7) -0.017(7)
C10 0.067(8) 0.091(9) 0.066(8) 0.002(7) -0.015(7) -0.012(7)
C11 0.065(7) 0.083(8) 0.036(6) 0.001(5) 0.003(5) -0.005(6)
C12 0.072(8) 0.087(8) 0.060(8) 0.023(7) -0.004(6) -0.008(7)
C13 0.062(7) 0.087(8) 0.066(8) 0.013(7) -0.011(6) 0.007(7)
C14 0.070(8) 0.069(7) 0.061(8) 0.008(6) -0.001(6) 0.005(6)
C15 0.057(6) 0.066(6) 0.049(6) 0.003(5) -0.004(5) -0.007(6)
C16 0.059(7) 0.074(7) 0.052(7) 0.004(6) -0.007(5) -0.003(6)
C17 0.091(9) 0.068(7) 0.075(9) -0.019(7) -0.007(7) 0.016(7)
C18 0.095(10) 0.075(8) 0.059(8) -0.014(6) -0.014(7) -0.001(7)
C19 0.091(9) 0.076(7) 0.045(7) 0.013(6) -0.011(6) -0.018(7)
C20 0.073(8) 0.074(7) 0.048(7) 0.006(6) -0.009(6) -0.004(6)
C21 0.057(7) 0.060(6) 0.055(7) 0.017(5) -0.008(5) -0.004(5)
C22 0.053(7) 0.082(8) 0.077(9) 0.017(7) 0.012(6) -0.008(6)
C23 0.056(7) 0.080(8) 0.072(8) -0.003(7) -0.014(6) 0.019(6)
C24 0.048(6) 0.055(6) 0.046(6) -0.004(5) -0.003(5) 0.004(5)
C25 0.047(6) 0.056(6) 0.050(6) -0.005(5) 0.001(5) -0.008(5)
C26 0.054(7) 0.070(7) 0.064(7) 0.020(6) -0.007(6) 0.006(6)
C27 0.065(8) 0.080(8) 0.064(8) 0.003(6) -0.014(6) -0.009(7)
C28 0.063(8) 0.066(7) 0.066(8) -0.001(6) 0.003(6) 0.001(6)
C29 0.077(8) 0.065(7) 0.068(8) 0.009(6) -0.005(7) -0.002(6)
C30 0.072(9) 0.096(9) 0.065(8) 0.021(7) -0.004(7) -0.007(8)
C31 0.090(11) 0.131(12) 0.099(12) 0.034(10) -0.016(9) -0.023(10)
C32 0.083(11) 0.124(14) 0.103(14) -0.021(11) -0.009(10) 0.035(11)
C33 0.28(3) 0.132(16) 0.133(18) -0.025(14) -0.04(2) 0.063(19)
N13 0.182(16) 0.157(13) 0.085(10) 0.012(10) -0.051(10) 0.003(13)
C36 0.093(12) 0.112(12) 0.067(10) 0.013(9) 0.013(8) -0.024(10)
C37 0.098(12) 0.114(12) 0.122(14) 0.002(11) 0.010(10) 0.017(10)

loop_
_geom_bond_atom_site_label_1
_geom_bond_atom_site_label_2
_geom_bond_distance
_geom_bond_site_symmetry_2
_geom_bond_publ_flag
Pd1 N9 1.996(10) . ?
Pd1 C29 2.016(12) . ?
Pd1 N6 2.049(9) . ?
Pd1 N8 2.185(9) . ?
Ru1 N4 2.064(9) . ?
Ru1 N5 2.069(8) . ?
Ru1 N7 2.073(9) . ?
Ru1 N2 2.075(9) . ?
Ru1 N3 2.077(9) . ?
Ru1 N1 2.092(9) . ?
P1 F6 1.507(11) . ?
P1 F5 1.514(10) . ?
P1 F4 1.518(10) . ?
P1 F2 1.553(10) . ?
P1 F3 1.571(11) . ?
P1 F1 1.585(10) . ?
B1 F13B 1.27(3) . ?
B1 F13 1.35(2) . ?
B1 F11 1.355(17) . ?
B1 F14B 1.38(3) . ?
B1 F12 1.387(19) . ?
B1 F14 1.53(2) . ?
B1 F12A 1.58(3) . ?
B2 F24A 1.05(6) . ?
B2 F24 1.263(18) . ?
B2 F22 1.27(2) . ?
B2 F22A 1.36(3) . ?
B2 F23A 1.36(3) . ?
B2 F21 1.415(17) . ?
B2 F23 1.527(19) . ?
B2 F21A 1.62(2) . ?
N1 C1 1.333(14) . ?
N1 C5 1.398(13) . ?
N2 C6 1.347(13) . ?
N2 C10 1.351(14) . ?
N3 C11 1.342(13) . ?
N3 C15 1.376(13) . ?
N4 C20 1.338(13) . ?
N4 C16 1.386(13) . ?
N5 C25 1.345(12) . ?
N5 C26 1.356(13) . ?
N6 C25 1.354(12) . ?
N6 C28 1.375(14) . ?
N7 C24 1.339(12) . ?
N7 C21 1.366(13) . ?
N8 C24 1.335(12) . ?
N8 C23 1.337(13) . ?
N9 C30 1.106(14) . ?
N10 C32 1.083(19) . ?
N12 C36 1.085(18) . ?
C1 C2 1.373(16) . ?
C2 C3 1.35(2) . ?
C3 C4 1.372(19) . ?
C4 C5 1.344(16) . ?
C5 C6 1.480(15) . ?
C6 C7 1.384(15) . ?
C7 C8 1.347(19) . ?
C8 C9 1.351(19) . ?
C9 C10 1.384(16) . ?
C11 C12 1.394(16) . ?
C12 C13 1.357(17) . ?
C13 C14 1.366(16) . ?
C14 C15 1.406(14) . ?
C15 C16 1.471(15) . ?
C16 C17 1.382(15) . ?
C17 C18 1.394(17) . ?
C18 C19 1.371(16) . ?
C19 C20 1.372(16) . ?
C21 C22 1.356(14) . ?
C22 C23 1.374(15) . ?
C24 C25 1.482(13) . ?
C26 C27 1.344(15) . ?
C27 C28 1.374(15) . ?
C30 C31 1.499(19) . ?
C32 C33 1.44(2) . ?
N13 C34 1.10(2) . ?
C34 C35 1.39(2) . ?
C36 C37 1.48(2) . ?
